data_7225863
loop_
_publ_author_name
'Li, Rui'
'Qu, Xiang-Long'
'Zhang, Yi-Hua'
'Han, Hong-Liang'
'Li, Xia'

_publ_section_title
;
 Lanthanide--organic frameworks constructed from naphthalenedisulfonates:
 structure, luminescence and luminescence sensing properties
;
_journal_issue 31
_journal_name_full CrystEngComm
_journal_page_first 5890
_journal_paper_doi 10.1039/C6CE01028H
_journal_volume 18
_journal_year 2016
_chemical_formula_sum 'C19 H15 La N2 O9 S'
_chemical_formula_weight 586.30
_chemical_name_systematic
; 
 ? 
;
_space_group_IT_number 2
_symmetry_cell_setting triclinic
_symmetry_space_group_name_Hall '-P 1'
_symmetry_space_group_name_H-M 'P -1'
_atom_sites_solution_hydrogens geom
_atom_sites_solution_primary direct
_atom_sites_solution_secondary difmap
_audit_creation_method SHELXL-97
_audit_update_record
;
2016-04-21 deposited with the CCDC.
2016-06-22 downloaded from the CCDC.
;
_cell_angle_alpha 80.0930(10)
_cell_angle_beta 69.8510(10)
_cell_angle_gamma 88.7400(10)
_cell_formula_units_Z 2
_cell_length_a 8.8819(6)
_cell_length_b 10.7645(7)
_cell_length_c 11.2236(7)
_cell_measurement_reflns_used 3023
_cell_measurement_temperature 296(2)
_cell_measurement_theta_max 25.25
_cell_measurement_theta_min 1.96
_cell_volume 991.58(11)
_computing_cell_refinement 'Bruker SMART'
_computing_data_collection 'Bruker SMART'
_computing_data_reduction 'Bruker SAINT'
_computing_molecular_graphics 'Bruker SHELXTL'
_computing_publication_material 'Bruker SHELXTL'
_computing_structure_refinement 'SHELXL-97 (Sheldrick, 1997)'
_computing_structure_solution 'SHELXS-97 (Sheldrick, 1990)'
_diffrn_ambient_temperature 296(2)
_diffrn_measured_fraction_theta_full 0.988
_diffrn_measured_fraction_theta_max 0.988
_diffrn_measurement_device_type 'Rigaku Saturn724 CCD'
_diffrn_radiation_monochromator graphite
_diffrn_radiation_source 'fine-focus sealed tube'
_diffrn_radiation_type MoK\a
_diffrn_radiation_wavelength 0.71073
_diffrn_reflns_av_R_equivalents 0.0213
_diffrn_reflns_av_sigmaI/netI 0.0458
_diffrn_reflns_limit_h_max 9
_diffrn_reflns_limit_h_min -10
_diffrn_reflns_limit_k_max 7
_diffrn_reflns_limit_k_min -12
_diffrn_reflns_limit_l_max 13
_diffrn_reflns_limit_l_min -13
_diffrn_reflns_number 4972
_diffrn_reflns_theta_full 25.25
_diffrn_reflns_theta_max 25.25
_diffrn_reflns_theta_min 1.96
_exptl_absorpt_coefficient_mu 2.318
_exptl_absorpt_correction_T_max 0.7456
_exptl_absorpt_correction_T_min 0.6114
_exptl_absorpt_correction_type multi-scan
_exptl_absorpt_process_details SADABS
_exptl_crystal_colour colorless
_exptl_crystal_density_diffrn 1.964
_exptl_crystal_density_method 'not measured'
_exptl_crystal_description Block
_exptl_crystal_F_000 576
_exptl_crystal_size_max 0.1
_exptl_crystal_size_mid 0.08
_exptl_crystal_size_min 0.06
_refine_diff_density_max 0.534
_refine_diff_density_min -0.535
_refine_diff_density_rms 0.107
_refine_ls_extinction_method none
_refine_ls_goodness_of_fit_ref 0.896
_refine_ls_hydrogen_treatment mixed
_refine_ls_matrix_type full
_refine_ls_number_parameters 290
_refine_ls_number_reflns 3546
_refine_ls_number_restraints 0
_refine_ls_restrained_S_all 0.896
_refine_ls_R_factor_all 0.0339
_refine_ls_R_factor_gt 0.0297
_refine_ls_shift/su_max 0.003
_refine_ls_shift/su_mean 0.000
_refine_ls_structure_factor_coef Fsqd
_refine_ls_weighting_details 'calc w=1/[\s^2^(Fo^2^)+(0.0542P)^2^+0.0000P] where P=(Fo^2^+2Fc^2^)/3'
_refine_ls_weighting_scheme calc
_refine_ls_wR_factor_gt 0.0732
_refine_ls_wR_factor_ref 0.0763
_reflns_number_gt 3227
_reflns_number_total 3546
_reflns_threshold_expression >2sigma(I)
_cod_data_source_file c6ce01028h2.cif
_cod_data_source_block 2
_cod_depositor_comments
;
The following automatic conversions were performed:

'_symmetry_cell_setting' value 'Triclinic' changed to 'triclinic'
according to
/usr/data/users/saulius/crontab/automatic-downloads/rss-feeds/RSC/lib/dictionaries/cif_core.dic
dictionary named 'cif_core.dic' version 2.4.2 from 2011-04-26.

'_exptl_absorpt_correction_type' value 'Multi-SCAN' changed to
'multi-scan' according to
/usr/data/users/saulius/crontab/automatic-downloads/rss-feeds/RSC/lib/dictionaries/cif_core.dic
dictionary named 'cif_core.dic' version 2.4.2 from 2011-04-26.

Automatic conversion script
Id: cif_fix_values 4268 2015-11-12 08:31:59Z antanas 

 Adding full bibliography for 7225860--7225866.cif.
;
_cod_original_sg_symbol_H-M P-1
_cod_database_code 7225863

loop_
_symmetry_equiv_pos_as_xyz
'x, y, z'
'-x, -y, -z'

loop_
_atom_site_label
_atom_site_type_symbol
_atom_site_fract_x
_atom_site_fract_y
_atom_site_fract_z
_atom_site_U_iso_or_equiv
_atom_site_adp_type
_atom_site_occupancy
_atom_site_symmetry_multiplicity
_atom_site_calc_flag
_atom_site_refinement_flags
La1 La 0.16418(2) 0.577004(16) 0.196346(16) 0.01626(5) Uani 1 1 d .
S1 S -0.09037(9) 0.31204(7) 0.47798(7) 0.01736(17) Uani 1 1 d .
O1 O -0.1447(3) 0.3821(2) 0.0263(2) 0.0284(6) Uani 1 1 d .
O2 O 0.6756(3) 0.5923(2) -0.0848(2) 0.0285(6) Uani 1 1 d .
O3 O -0.0366(3) 0.4381(2) 0.1615(2) 0.0262(6) Uani 1 1 d .
O4 O 0.4425(3) 0.6441(2) 0.0495(2) 0.0318(6) Uani 1 1 d .
O5 O 0.3582(3) 0.4902(3) 0.3190(3) 0.0381(7) Uani 1 1 d .
H5WA H 0.4373 0.4626 0.2692 0.057 Uiso 1 1 calc R
H5WB H 0.2989 0.4357 0.3993 0.057 Uiso 1 1 d R
O6 O 0.0171(3) 0.4186(2) 0.3992(2) 0.0226(5) Uani 1 1 d .
O7 O -0.2316(3) 0.2995(2) 0.4443(2) 0.0273(6) Uani 1 1 d .
O8 O -0.1313(3) 0.3132(2) 0.6153(2) 0.0261(6) Uani 1 1 d .
O1W O 0.5972(3) 0.3253(3) 0.2660(2) 0.0386(7) Uani 1 1 d .
N1 N 0.1616(3) 0.8327(3) 0.1139(3) 0.0237(7) Uani 1 1 d .
N2 N -0.1164(3) 0.6963(3) 0.2610(3) 0.0245(7) Uani 1 1 d .
C1 C 0.2890(5) 0.9000(4) 0.0311(4) 0.0337(10) Uani 1 1 d .
H1A H 0.3787 0.8571 -0.0099 0.040 Uiso 1 1 calc R
C2 C 0.2970(5) 1.0323(4) 0.0014(4) 0.0390(10) Uani 1 1 d .
H2A H 0.3888 1.0754 -0.0588 0.047 Uiso 1 1 calc R
C3 C 0.1667(5) 1.0964(4) 0.0630(4) 0.0364(10) Uani 1 1 d .
H3A H 0.1704 1.1842 0.0476 0.044 Uiso 1 1 calc R
C4 C 0.0285(4) 1.0295(3) 0.1490(4) 0.0306(9) Uani 1 1 d .
C5 C -0.1133(5) 1.0902(4) 0.2157(4) 0.0381(10) Uani 1 1 d .
H5A H -0.1133 1.1779 0.2037 0.046 Uiso 1 1 calc R
C6 C -0.2458(5) 1.0228(4) 0.2951(4) 0.0382(10) Uani 1 1 d .
H6A H -0.3349 1.0645 0.3393 0.046 Uiso 1 1 calc R
C7 C -0.2526(4) 0.8885(3) 0.3129(3) 0.0299(9) Uani 1 1 d .
C8 C -0.3914(4) 0.8145(4) 0.3878(4) 0.0366(10) Uani 1 1 d .
H8A H -0.4840 0.8528 0.4317 0.044 Uiso 1 1 calc R
C9 C -0.3913(5) 0.6869(4) 0.3965(4) 0.0411(11) Uani 1 1 d .
H9A H -0.4833 0.6373 0.4457 0.049 Uiso 1 1 calc R
C10 C -0.2508(4) 0.6319(4) 0.3306(4) 0.0334(10) Uani 1 1 d .
H10A H -0.2521 0.5447 0.3362 0.040 Uiso 1 1 calc R
C11 C -0.1154(4) 0.8248(3) 0.2501(3) 0.0238(8) Uani 1 1 d .
C12 C 0.0284(4) 0.8951(3) 0.1701(3) 0.0237(8) Uani 1 1 d .
C13 C 0.5345(4) 0.5683(3) -0.0100(3) 0.0221(8) Uani 1 1 d .
C14 C -0.0522(4) 0.4487(3) 0.0553(3) 0.0202(7) Uani 1 1 d .
C15 C 0.0226(4) 0.1750(3) 0.4494(3) 0.0185(7) Uani 1 1 d .
C16 C 0.1760(4) 0.1902(3) 0.3626(3) 0.0252(8) Uani 1 1 d .
H16A H 0.2190 0.2705 0.3207 0.030 Uiso 1 1 calc R
C17 C 0.2677(4) 0.0840(3) 0.3371(3) 0.0288(9) Uani 1 1 d .
H17A H 0.3728 0.0948 0.2798 0.035 Uiso 1 1 calc R
C18 C 0.2061(4) -0.0343(3) 0.3945(3) 0.0237(8) Uani 1 1 d .
H18A H 0.2683 -0.1035 0.3743 0.028 Uiso 1 1 calc R
C19 C -0.0475(4) 0.0532(3) 0.5148(3) 0.0181(7) Uani 1 1 d .
H1WA H 0.6386 0.3048 0.3222 0.027 Uiso 1 1 d R
H1WB H 0.6590 0.3295 0.1840 0.027 Uiso 1 1 d R

loop_
_atom_site_aniso_label
_atom_site_aniso_U_11
_atom_site_aniso_U_22
_atom_site_aniso_U_33
_atom_site_aniso_U_23
_atom_site_aniso_U_13
_atom_site_aniso_U_12
La1 0.01492(9) 0.01678(10) 0.01611(9) -0.00534(7) -0.00303(7) 0.00119(7)
S1 0.0204(4) 0.0146(4) 0.0168(4) -0.0038(3) -0.0056(3) 0.0019(3)
O1 0.0359(13) 0.0250(12) 0.0242(12) -0.0016(10) -0.0108(10) -0.0117(10)
O2 0.0214(12) 0.0227(12) 0.0325(13) -0.0088(10) 0.0037(10) -0.0017(10)
O3 0.0303(12) 0.0312(13) 0.0168(11) -0.0001(9) -0.0092(10) -0.0090(10)
O4 0.0277(13) 0.0203(12) 0.0391(14) -0.0133(10) 0.0029(11) 0.0028(10)
O5 0.0298(13) 0.0501(16) 0.0420(14) -0.0178(12) -0.0182(11) 0.0142(12)
O6 0.0270(12) 0.0148(11) 0.0228(11) -0.0023(9) -0.0049(9) -0.0026(9)
O7 0.0197(11) 0.0303(13) 0.0333(13) -0.0049(10) -0.0112(10) 0.0022(10)
O8 0.0359(13) 0.0220(12) 0.0207(11) -0.0077(9) -0.0081(10) 0.0011(10)
O1W 0.0283(13) 0.0528(17) 0.0326(14) -0.0048(12) -0.0095(11) 0.0075(12)
N1 0.0252(14) 0.0226(14) 0.0224(14) -0.0032(11) -0.0075(12) -0.0006(12)
N2 0.0213(13) 0.0202(14) 0.0305(15) -0.0021(12) -0.0084(12) 0.0029(11)
C1 0.033(2) 0.031(2) 0.0304(19) 0.0001(16) -0.0057(16) -0.0017(16)
C2 0.037(2) 0.034(2) 0.040(2) 0.0049(17) -0.0103(18) -0.0117(17)
C3 0.052(2) 0.0211(19) 0.039(2) 0.0042(15) -0.0242(18) -0.0033(17)
C4 0.0376(19) 0.0269(19) 0.0352(18) -0.0072(15) -0.0218(15) 0.0038(15)
C5 0.052(2) 0.0182(18) 0.049(2) -0.0046(16) -0.0249(19) 0.0094(16)
C6 0.046(2) 0.032(2) 0.044(2) -0.0167(16) -0.0227(17) 0.0215(17)
C7 0.0305(18) 0.0314(19) 0.0322(18) -0.0100(15) -0.0151(15) 0.0164(15)
C8 0.0242(18) 0.046(2) 0.035(2) -0.0095(17) -0.0037(16) 0.0146(17)
C9 0.0258(19) 0.040(2) 0.049(2) -0.0035(19) -0.0037(18) 0.0010(17)
C10 0.0216(17) 0.0303(19) 0.044(2) -0.0082(17) -0.0057(16) 0.0033(15)
C11 0.0221(16) 0.0270(18) 0.0244(16) -0.0075(14) -0.0097(13) 0.0070(14)
C12 0.0273(16) 0.0230(17) 0.0252(16) -0.0055(13) -0.0141(13) 0.0036(14)
C13 0.0202(16) 0.0219(18) 0.0189(16) -0.0023(13) -0.0006(13) -0.0033(13)
C14 0.0220(15) 0.0198(16) 0.0185(15) -0.0051(13) -0.0057(13) 0.0019(13)
C15 0.0244(15) 0.0171(15) 0.0164(14) -0.0078(12) -0.0081(12) 0.0040(13)
C16 0.0217(16) 0.0183(17) 0.0302(18) -0.0007(14) -0.0032(14) -0.0069(13)
C17 0.0181(16) 0.0296(19) 0.0313(19) -0.0078(15) 0.0018(15) 0.0007(14)
C18 0.0193(16) 0.0203(16) 0.0281(17) -0.0064(14) -0.0030(13) 0.0032(13)
C19 0.0163(14) 0.0188(16) 0.0199(15) -0.0049(12) -0.0064(12) 0.0015(12)

loop_
_atom_type_symbol
_atom_type_description
_atom_type_scat_dispersion_real
_atom_type_scat_dispersion_imag
_atom_type_scat_source
C C 0.0033 0.0016 'International Tables Vol C Tables 4.2.6.8 and 6.1.1.4'
H H 0.0000 0.0000 'International Tables Vol C Tables 4.2.6.8 and 6.1.1.4'
N N 0.0061 0.0033 'International Tables Vol C Tables 4.2.6.8 and 6.1.1.4'
O O 0.0106 0.0060 'International Tables Vol C Tables 4.2.6.8 and 6.1.1.4'
S S 0.1246 0.1234 'International Tables Vol C Tables 4.2.6.8 and 6.1.1.4'
La La -0.2871 2.4523 'International Tables Vol C Tables 4.2.6.8 and 6.1.1.4'

loop_
_geom_angle_atom_site_label_1
_geom_angle_atom_site_label_2
_geom_angle_atom_site_label_3
_geom_angle
_geom_angle_site_symmetry_1
_geom_angle_site_symmetry_3
O4 La1 O2 64.80(7) . 2_665
O4 La1 O3 128.31(8) . .
O2 La1 O3 74.27(8) 2_665 .
O4 La1 O8 102.86(8) . 2_566
O2 La1 O8 140.68(8) 2_665 2_566
O3 La1 O8 128.81(7) . 2_566
O4 La1 O1 75.62(8) . 2_565
O2 La1 O1 75.09(8) 2_665 2_565
O3 La1 O1 64.06(7) . 2_565
O8 La1 O1 140.81(8) 2_566 2_565
O4 La1 O6 140.11(8) . .
O2 La1 O6 92.40(7) 2_665 .
O3 La1 O6 68.08(7) . .
O8 La1 O6 73.59(7) 2_566 .
O1 La1 O6 132.14(7) 2_565 .
O4 La1 O5 72.87(8) . .
O2 La1 O5 72.06(8) 2_665 .
O3 La1 O5 123.05(8) . .
O8 La1 O5 68.61(8) 2_566 .
O1 La1 O5 141.65(8) 2_565 .
O6 La1 O5 68.93(8) . .
O4 La1 N2 133.48(8) . .
O2 La1 N2 147.11(9) 2_665 .
O3 La1 N2 73.95(8) . .
O8 La1 N2 69.12(9) 2_566 .
O1 La1 N2 83.62(8) 2_565 .
O6 La1 N2 83.50(8) . .
O5 La1 N2 134.42(8) . .
O4 La1 N1 73.60(8) . .
O2 La1 N1 130.99(8) 2_665 .
O3 La1 N1 117.40(8) . .
O8 La1 N1 71.76(8) 2_566 .
O1 La1 N1 70.34(8) 2_565 .
O6 La1 N1 136.61(7) . .
O5 La1 N1 119.43(9) . .
N2 La1 N1 60.22(8) . .
O7 S1 O6 113.76(14) . .
O7 S1 O8 111.82(14) . .
O6 S1 O8 111.62(14) . .
O7 S1 C15 107.91(15) . .
O6 S1 C15 105.80(14) . .
O8 S1 C15 105.30(14) . .
C14 O1 La1 121.15(19) . 2_565
C13 O2 La1 120.1(2) . 2_665
C14 O3 La1 120.8(2) . .
C13 O4 La1 121.3(2) . .
La1 O5 H5WA 109.5 . .
La1 O5 H5WB 110.1 . .
H5WA O5 H5WB 118.1 . .
S1 O6 La1 157.16(15) . .
S1 O8 La1 152.58(14) . 2_566
H1WA O1W H1WB 118.2 . .
C1 N1 C12 118.0(3) . .
C1 N1 La1 123.1(2) . .
C12 N1 La1 118.5(2) . .
C10 N2 C11 118.2(3) . .
C10 N2 La1 119.9(2) . .
C11 N2 La1 119.9(2) . .
N1 C1 C2 124.0(3) . .
N1 C1 H1A 118.0 . .
C2 C1 H1A 118.0 . .
C3 C2 C1 118.4(3) . .
C3 C2 H2A 120.8 . .
C1 C2 H2A 120.8 . .
C2 C3 C4 119.6(4) . .
C2 C3 H3A 120.2 . .
C4 C3 H3A 120.2 . .
C3 C4 C12 118.3(3) . .
C3 C4 C5 122.7(3) . .
C12 C4 C5 119.0(3) . .
C6 C5 C4 121.1(3) . .
C6 C5 H5A 119.4 . .
C4 C5 H5A 119.4 . .
C5 C6 C7 121.2(3) . .
C5 C6 H6A 119.4 . .
C7 C6 H6A 119.4 . .
C8 C7 C11 117.2(3) . .
C8 C7 C6 123.3(3) . .
C11 C7 C6 119.5(3) . .
C9 C8 C7 120.2(3) . .
C9 C8 H8A 119.9 . .
C7 C8 H8A 119.9 . .
C8 C9 C10 118.8(4) . .
C8 C9 H9A 120.6 . .
C10 C9 H9A 120.6 . .
N2 C10 C9 123.6(4) . .
N2 C10 H10A 118.2 . .
C9 C10 H10A 118.2 . .
N2 C11 C7 122.0(3) . .
N2 C11 C12 118.2(3) . .
C7 C11 C12 119.8(3) . .
N1 C12 C11 119.3(3) . .
N1 C12 C4 121.4(3) . .
C11 C12 C4 119.2(3) . .
O2 C13 O4 126.2(3) . .
O2 C13 C13 117.1(3) . 2_665
O4 C13 C13 116.7(3) . 2_665
O3 C14 O1 126.1(3) . .
O3 C14 C14 118.1(4) . 2_565
O1 C14 C14 115.7(4) . 2_565
C16 C15 C19 121.7(3) . .
C16 C15 S1 118.2(2) . .
C19 C15 S1 120.1(2) . .
C15 C16 C17 119.6(3) . .
C15 C16 H16A 120.2 . .
C17 C16 H16A 120.2 . .
C18 C17 C16 121.3(3) . .
C18 C17 H17A 119.4 . .
C16 C17 H17A 119.4 . .
C17 C18 C19 120.5(3) . 2_556
C17 C18 H18A 119.8 . .
C19 C18 H18A 119.8 2_556 .
C18 C19 C19 119.4(3) 2_556 2_556
C18 C19 C15 123.1(3) 2_556 .
C19 C19 C15 117.5(3) 2_556 .

loop_
_geom_bond_atom_site_label_1
_geom_bond_atom_site_label_2
_geom_bond_distance
_geom_bond_site_symmetry_2
La1 O4 2.492(2) .
La1 O2 2.522(2) 2_665
La1 O3 2.523(2) .
La1 O8 2.524(2) 2_566
La1 O1 2.527(2) 2_565
La1 O6 2.552(2) .
La1 O5 2.619(3) .
La1 N2 2.706(3) .
La1 N1 2.751(3) .
S1 O7 1.444(3) .
S1 O6 1.458(2) .
S1 O8 1.459(2) .
S1 C15 1.778(3) .
O1 C14 1.258(4) .
O1 La1 2.527(2) 2_565
O2 C13 1.248(4) .
O2 La1 2.522(2) 2_665
O3 C14 1.233(4) .
O4 C13 1.250(4) .
O5 H5WA 0.8200 .
O5 H5WB 0.9687 .
O8 La1 2.524(2) 2_566
O1W H1WA 0.8309 .
O1W H1WB 0.8878 .
N1 C1 1.322(4) .
N1 C12 1.359(4) .
N2 C10 1.313(4) .
N2 C11 1.367(4) .
C1 C2 1.403(5) .
C1 H1A 0.9300 .
C2 C3 1.368(6) .
C2 H2A 0.9300 .
C3 C4 1.393(5) .
C3 H3A 0.9300 .
C4 C12 1.424(5) .
C4 C5 1.434(5) .
C5 C6 1.341(5) .
C5 H5A 0.9300 .
C6 C7 1.425(5) .
C6 H6A 0.9300 .
C7 C8 1.400(5) .
C7 C11 1.411(5) .
C8 C9 1.361(6) .
C8 H8A 0.9300 .
C9 C10 1.392(5) .
C9 H9A 0.9300 .
C10 H10A 0.9300 .
C11 C12 1.424(5) .
C13 C13 1.556(6) 2_665
C14 C14 1.550(6) 2_565
C15 C16 1.368(4) .
C15 C19 1.427(4) .
C16 C17 1.401(5) .
C16 H16A 0.9300 .
C17 C18 1.357(5) .
C17 H17A 0.9300 .
C18 C19 1.420(4) 2_556
C18 H18A 0.9300 .
C19 C18 1.420(4) 2_556
C19 C19 1.425(6) 2_556

loop_
_geom_torsion_atom_site_label_1
_geom_torsion_atom_site_label_2
_geom_torsion_atom_site_label_3
_geom_torsion_atom_site_label_4
_geom_torsion
_geom_torsion_site_symmetry_1
_geom_torsion_site_symmetry_4
O4 La1 O3 C14 -40.8(3) . .
O2 La1 O3 C14 -79.0(2) 2_665 .
O8 La1 O3 C14 137.4(2) 2_566 .
O1 La1 O3 C14 1.8(2) 2_565 .
O6 La1 O3 C14 -178.2(3) . .
O5 La1 O3 C14 -134.6(2) . .
N2 La1 O3 C14 92.4(2) . .
N1 La1 O3 C14 49.4(3) . .
O2 La1 O4 C13 -0.9(3) 2_665 .
O3 La1 O4 C13 -42.1(3) . .
O8 La1 O4 C13 139.4(3) 2_566 .
O1 La1 O4 C13 -81.0(3) 2_565 .
O6 La1 O4 C13 59.7(3) . .
O5 La1 O4 C13 76.9(3) . .
N2 La1 O4 C13 -147.3(3) . .
N1 La1 O4 C13 -154.3(3) . .
O7 S1 O6 La1 -35.5(4) . .
O8 S1 O6 La1 -163.2(3) . .
C15 S1 O6 La1 82.8(4) . .
O4 La1 O6 S1 -117.9(3) . .
O2 La1 O6 S1 -65.8(4) 2_665 .
O3 La1 O6 S1 6.2(3) . .
O8 La1 O6 S1 151.6(4) 2_566 .
O1 La1 O6 S1 6.2(4) 2_565 .
O5 La1 O6 S1 -135.5(4) . .
N2 La1 O6 S1 81.5(4) . .
N1 La1 O6 S1 113.4(3) . .
O7 S1 O8 La1 -105.7(3) . 2_566
O6 S1 O8 La1 23.0(4) . 2_566
C15 S1 O8 La1 137.4(3) . 2_566
O4 La1 N1 C1 2.0(3) . .
O2 La1 N1 C1 -30.5(3) 2_665 .
O3 La1 N1 C1 -123.1(3) . .
O8 La1 N1 C1 111.9(3) 2_566 .
O1 La1 N1 C1 -78.3(3) 2_565 .
O6 La1 N1 C1 150.5(3) . .
O5 La1 N1 C1 60.7(3) . .
N2 La1 N1 C1 -172.2(3) . .
O4 La1 N1 C12 -171.3(3) . .
O2 La1 N1 C12 156.2(2) 2_665 .
O3 La1 N1 C12 63.6(3) . .
O8 La1 N1 C12 -61.3(2) 2_566 .
O1 La1 N1 C12 108.5(3) 2_565 .
O6 La1 N1 C12 -22.7(3) . .
O5 La1 N1 C12 -112.5(2) . .
N2 La1 N1 C12 14.6(2) . .
O4 La1 N2 C10 171.7(3) . .
O2 La1 N2 C10 59.0(3) 2_665 .
O3 La1 N2 C10 43.7(3) . .
O8 La1 N2 C10 -100.2(3) 2_566 .
O1 La1 N2 C10 108.5(3) 2_565 .
O6 La1 N2 C10 -25.3(3) . .
O5 La1 N2 C10 -77.1(3) . .
N1 La1 N2 C10 179.5(3) . .
O4 La1 N2 C11 -24.6(3) . .
O2 La1 N2 C11 -137.3(2) 2_665 .
O3 La1 N2 C11 -152.7(3) . .
O8 La1 N2 C11 63.5(2) 2_566 .
O1 La1 N2 C11 -87.9(2) 2_565 .
O6 La1 N2 C11 138.3(3) . .
O5 La1 N2 C11 86.5(3) . .
N1 La1 N2 C11 -16.9(2) . .
C12 N1 C1 C2 2.5(6) . .
La1 N1 C1 C2 -170.8(3) . .
N1 C1 C2 C3 1.2(6) . .
C1 C2 C3 C4 -2.5(6) . .
C2 C3 C4 C12 0.2(6) . .
C2 C3 C4 C5 -179.2(4) . .
C3 C4 C5 C6 178.1(4) . .
C12 C4 C5 C6 -1.3(6) . .
C4 C5 C6 C7 -2.1(6) . .
C5 C6 C7 C8 -175.6(4) . .
C5 C6 C7 C11 2.7(6) . .
C11 C7 C8 C9 -0.9(6) . .
C6 C7 C8 C9 177.4(4) . .
C7 C8 C9 C10 0.5(6) . .
C11 N2 C10 C9 -1.6(6) . .
La1 N2 C10 C9 162.3(3) . .
C8 C9 C10 N2 0.8(7) . .
C10 N2 C11 C7 1.1(5) . .
La1 N2 C11 C7 -162.8(3) . .
C10 N2 C11 C12 -177.3(3) . .
La1 N2 C11 C12 18.8(4) . .
C8 C7 C11 N2 0.1(5) . .
C6 C7 C11 N2 -178.2(3) . .
C8 C7 C11 C12 178.5(3) . .
C6 C7 C11 C12 0.1(5) . .
C1 N1 C12 C11 174.1(3) . .
La1 N1 C12 C11 -12.3(4) . .
C1 N1 C12 C4 -4.8(5) . .
La1 N1 C12 C4 168.8(3) . .
N2 C11 C12 N1 -4.0(5) . .
C7 C11 C12 N1 177.6(3) . .
N2 C11 C12 C4 175.0(3) . .
C7 C11 C12 C4 -3.4(5) . .
C3 C4 C12 N1 3.5(5) . .
C5 C4 C12 N1 -177.0(4) . .
C3 C4 C12 C11 -175.4(4) . .
C5 C4 C12 C11 4.0(5) . .
La1 O2 C13 O4 -179.1(3) 2_665 .
La1 O2 C13 C13 0.2(5) 2_665 2_665
La1 O4 C13 O2 -179.6(3) . .
La1 O4 C13 C13 1.2(5) . 2_665
La1 O3 C14 O1 177.7(2) . .
La1 O3 C14 C14 -1.2(5) . 2_565
La1 O1 C14 O3 178.4(2) 2_565 .
La1 O1 C14 C14 -2.6(5) 2_565 2_565
O7 S1 C15 C16 120.0(3) . .
O6 S1 C15 C16 -2.1(3) . .
O8 S1 C15 C16 -120.5(3) . .
O7 S1 C15 C19 -59.2(3) . .
O6 S1 C15 C19 178.7(3) . .
O8 S1 C15 C19 60.4(3) . .
C19 C15 C16 C17 -0.3(5) . .
S1 C15 C16 C17 -179.5(3) . .
C15 C16 C17 C18 1.7(6) . .
C16 C17 C18 C19 -1.8(6) . 2_556
C16 C15 C19 C18 180.0(3) . 2_556
S1 C15 C19 C18 -0.9(5) . 2_556
C16 C15 C19 C19 -0.9(6) . 2_556
S1 C15 C19 C19 178.3(3) . 2_556
